data_2202757
loop_
_publ_author_name
'Borkowski, Lauren A.'
'Cahill, Christopher L.'

_publ_section_title
;
 Poly[diaquabis(3-pyridylpropionato)copper(II)]
;
_journal_issue 12
_journal_name_full 'Acta Crystallographica Section E'
_journal_page_first m1127
_journal_page_last m1128
_journal_paper_doi 10.1107/S160053680302484X
_journal_volume 59
_journal_year 2003
_chemical_formula_iupac '[Cu (C8 H8 N O2)2 (H2 O)2]'
_chemical_formula_moiety 'C16 H20 Cu N2 O6'
_chemical_formula_sum 'C16 H20 Cu N2 O6'
_chemical_formula_weight 399.88
_space_group_IT_number 14
_symmetry_cell_setting monoclinic
_symmetry_space_group_name_Hall '-P 2yn'
_symmetry_space_group_name_H-M 'P 1 21/n 1'
_atom_sites_solution_hydrogens geom
_atom_sites_solution_primary direct
_atom_sites_solution_secondary difmap
_cell_angle_alpha 90.00
_cell_angle_beta 99.872(4)
_cell_angle_gamma 90.00
_cell_formula_units_Z 2
_cell_length_a 9.4199(5)
_cell_length_b 8.6557(5)
_cell_length_c 10.1261(7)
_cell_measurement_reflns_used 17349
_cell_measurement_temperature 293(2)
_cell_measurement_theta_max 28.3
_cell_measurement_theta_min 1.5
_cell_volume 813.41(9)
_computing_cell_refinement 'HKL (Otwinowski & Minor, 1997)'
_computing_data_collection 'CrystalClear (Rigaku/MSC, 2003)'
_computing_data_reduction HKL
_computing_molecular_graphics 'CrystalMaker (CrystalMaker, 2003)'
_computing_publication_material 'WINGX (Farrugia, 1999)'
_computing_structure_refinement 'SHELXL97 (Sheldrick, 1997)'
_computing_structure_solution 'SIR92 (Altomare et al., 1993)'
_diffrn_ambient_temperature 293(2)
_diffrn_detector_area_resol_mean 10.00
_diffrn_measured_fraction_theta_full 0.9977
_diffrn_measured_fraction_theta_max 0.9977
_diffrn_measurement_device_type 'Rigaku R-AXIS RAPID'
_diffrn_measurement_method \w
_diffrn_radiation_monochromator graphite
_diffrn_radiation_source 'fine-focus sealed tube'
_diffrn_radiation_type MoK\a
_diffrn_radiation_wavelength 0.71069
_diffrn_reflns_av_R_equivalents 0.048
_diffrn_reflns_av_sigmaI/netI 0.0253
_diffrn_reflns_limit_h_max 12
_diffrn_reflns_limit_h_min -12
_diffrn_reflns_limit_k_max 11
_diffrn_reflns_limit_k_min -11
_diffrn_reflns_limit_l_max 13
_diffrn_reflns_limit_l_min -13
_diffrn_reflns_number 13951
_diffrn_reflns_theta_full 28.3
_diffrn_reflns_theta_max 28.30
_diffrn_reflns_theta_min 2.73
_exptl_absorpt_coefficient_mu 1.380
_exptl_absorpt_correction_T_max 0.922
_exptl_absorpt_correction_T_min 0.855
_exptl_absorpt_correction_type numerical
_exptl_absorpt_process_details 'CrystalClear (Rigaku/MSC, 2003)'
_exptl_crystal_colour 'light blue'
_exptl_crystal_density_diffrn 1.633
_exptl_crystal_density_method 'not measured'
_exptl_crystal_description prism
_exptl_crystal_F_000 414
_exptl_crystal_size_max 0.14
_exptl_crystal_size_mid 0.11
_exptl_crystal_size_min 0.06
_refine_diff_density_max 0.266
_refine_diff_density_min -0.308
_refine_ls_extinction_method none
_refine_ls_goodness_of_fit_ref 1.059
_refine_ls_hydrogen_treatment refall
_refine_ls_matrix_type full
_refine_ls_number_parameters 155
_refine_ls_number_reflns 2020
_refine_ls_number_restraints 0
_refine_ls_restrained_S_all 1.059
_refine_ls_R_factor_all 0.0455
_refine_ls_R_factor_gt 0.0323
_refine_ls_shift/su_max 0.000
_refine_ls_shift/su_mean 0.000
_refine_ls_structure_factor_coef Fsqd
_refine_ls_weighting_details 'calc w = 1/[\s^2^(Fo^2^)+(0.022P)^2^+0.74P] where P = (Fo^2^+2Fc^2^)/3'
_refine_ls_weighting_scheme calc
_refine_ls_wR_factor_gt 0.0667
_refine_ls_wR_factor_ref 0.0719
_reflns_number_gt 1654
_reflns_number_total 2020
_reflns_threshold_expression I>2\s(I)
_cod_data_source_file na6261.cif
_cod_data_source_block I
_cod_original_sg_symbol_H-M 'P 21/n'
_cod_database_code 2202757
_cod_database_fobs_code 2202757

loop_
_symmetry_equiv_pos_as_xyz
'x, y, z'
'-x+1/2, y+1/2, -z+1/2'
'-x, -y, -z'
'x-1/2, -y-1/2, z-1/2'

loop_
_atom_site_label
_atom_site_fract_x
_atom_site_fract_y
_atom_site_fract_z
_atom_site_U_iso_or_equiv
_atom_site_adp_type
_atom_site_calc_flag
_atom_site_refinement_flags
_atom_site_occupancy
_atom_site_disorder_assembly
_atom_site_disorder_group
_atom_site_type_symbol
Cu1 1.0000 0.0000 0.5000 0.02558(10) Uani d S 1 . . Cu
O1 0.95412(15) 0.21538(16) 0.54973(14) 0.0305(3) Uani d . 1 . . O
O2 0.78469(17) 0.27134(19) 0.37361(16) 0.0392(4) Uani d . 1 . . O
O3 1.1056(2) -0.0229(2) 0.74057(18) 0.0419(4) Uani d . 1 . . O
N1 0.68873(18) 0.4264(2) 0.95299(16) 0.0269(4) Uani d . 1 . . N
C1 0.8565(2) 0.3002(2) 0.4861(2) 0.0274(4) Uani d . 1 . . C
C2 0.8247(3) 0.4528(3) 0.5501(2) 0.0355(5) Uani d . 1 . . C
C3 0.9140(2) 0.4975(3) 0.6846(2) 0.0355(5) Uani d . 1 . . C
C4 0.8647(2) 0.4302(2) 0.8067(2) 0.0283(4) Uani d . 1 . . C
C5 0.7347(2) 0.4762(2) 0.8419(2) 0.0286(4) Uani d . 1 . . C
C6 0.7727(2) 0.3287(3) 1.0339(2) 0.0316(5) Uani d . 1 . . C
C7 0.9031(2) 0.2776(3) 1.0061(2) 0.0381(5) Uani d . 1 . . C
C8 0.9489(2) 0.3283(3) 0.8912(2) 0.0367(5) Uani d . 1 . . C
H1 1.159(3) -0.106(4) 0.712(3) 0.072(10) Uiso d . 1 . . H
H2 1.163(4) 0.044(4) 0.775(3) 0.073(11) Uiso d . 1 . . H
H3 0.839(3) 0.534(3) 0.483(3) 0.043(7) Uiso d . 1 . . H
H4 0.724(3) 0.452(3) 0.553(3) 0.048(8) Uiso d . 1 . . H
H5 0.910(3) 0.610(3) 0.693(3) 0.047(7) Uiso d . 1 . . H
H6 1.014(3) 0.464(3) 0.686(3) 0.043(7) Uiso d . 1 . . H
H7 0.670(3) 0.541(3) 0.786(2) 0.038(7) Uiso d . 1 . . H
H8 0.740(3) 0.295(3) 1.113(2) 0.034(6) Uiso d . 1 . . H
H9 0.960(3) 0.210(3) 1.064(3) 0.049(8) Uiso d . 1 . . H
H10 1.039(3) 0.294(3) 0.870(3) 0.050(8) Uiso d . 1 . . H

loop_
_atom_site_aniso_label
_atom_site_aniso_U_11
_atom_site_aniso_U_22
_atom_site_aniso_U_33
_atom_site_aniso_U_12
_atom_site_aniso_U_13
_atom_site_aniso_U_23
Cu1 0.02614(17) 0.02386(17) 0.02883(18) 0.00056(15) 0.01064(12) 0.00250(15)
O1 0.0314(7) 0.0256(7) 0.0343(8) 0.0045(6) 0.0056(6) 0.0012(6)
O2 0.0397(9) 0.0391(9) 0.0367(9) 0.0025(7) 0.0009(7) -0.0018(7)
O3 0.0426(9) 0.0424(10) 0.0383(9) 0.0005(8) -0.0002(7) 0.0004(8)
N1 0.0301(9) 0.0268(8) 0.0251(8) 0.0018(7) 0.0081(7) -0.0009(7)
C1 0.0251(9) 0.0291(10) 0.0303(10) -0.0007(8) 0.0115(8) 0.0046(8)
C2 0.0404(13) 0.0347(11) 0.0334(11) 0.0100(10) 0.0124(10) 0.0014(9)
C3 0.0393(11) 0.0358(11) 0.0357(11) -0.0051(12) 0.0183(9) -0.0057(10)
C4 0.0283(10) 0.0283(10) 0.0299(10) -0.0043(8) 0.0095(8) -0.0051(8)
C5 0.0298(10) 0.0297(11) 0.0277(9) 0.0028(8) 0.0086(8) 0.0001(8)
C6 0.0354(11) 0.0311(11) 0.0293(10) 0.0006(9) 0.0079(9) 0.0028(8)
C7 0.0335(11) 0.0368(12) 0.0419(13) 0.0073(10) 0.0005(10) 0.0093(10)
C8 0.0292(11) 0.0378(12) 0.0441(13) 0.0038(10) 0.0090(10) -0.0024(10)

loop_
_atom_type_symbol
_atom_type_description
_atom_type_scat_dispersion_real
_atom_type_scat_dispersion_imag
_atom_type_scat_source
C C 0.0033 0.0016 'International Tables Vol C Tables 4.2.6.8 and 6.1.1.4'
Cu Cu 0.3201 1.2651 'International Tables Vol C Tables 4.2.6.8 and 6.1.1.4'
H H 0.0000 0.0000 'International Tables Vol C Tables 4.2.6.8 and 6.1.1.4'
O O 0.0106 0.0060 'International Tables Vol C Tables 4.2.6.8 and 6.1.1.4'
N N 0.0061 0.0033 'International Tables Vol C Tables 4.2.6.8 and 6.1.1.4'

loop_
_geom_angle_atom_site_label_1
_geom_angle_atom_site_label_2
_geom_angle_atom_site_label_3
_geom_angle_site_symmetry_1
_geom_angle_site_symmetry_3
_geom_angle
O1 Cu1 O1 3_756 . 180.0000(10)
O1 Cu1 N1 3_756 4_665 89.88(6)
O1 Cu1 N1 . 4_665 90.12(6)
O1 Cu1 N1 3_756 2_646 90.12(6)
O1 Cu1 N1 . 2_646 89.88(6)
N1 Cu1 N1 4_665 2_646 180.0
O1 Cu1 O3 3_756 . 96.06(6)
O1 Cu1 O3 . . 83.94(6)
N1 Cu1 O3 4_665 . 92.05(6)
N1 Cu1 O3 2_646 . 87.95(6)
C1 O1 Cu1 . . 125.70(14)
Cu1 O3 H1 . . 84(2)
Cu1 O3 H2 . . 119(2)
H1 O3 H2 . . 109(3)
C6 N1 C5 . . 118.29(18)
C6 N1 Cu1 . 2_656 120.45(14)
C5 N1 Cu1 . 2_656 121.25(14)
O2 C1 O1 . . 125.7(2)
O2 C1 C2 . . 116.58(19)
O1 C1 C2 . . 117.74(19)
C3 C2 C1 . . 118.8(2)
C3 C2 H3 . . 108.0(15)
C1 C2 H3 . . 105.1(15)
C3 C2 H4 . . 111.9(16)
C1 C2 H4 . . 106.1(17)
H3 C2 H4 . . 106(2)
C4 C3 C2 . . 115.74(19)
C4 C3 H5 . . 106.8(16)
C2 C3 H5 . . 107.8(16)
C4 C3 H6 . . 107.8(15)
C2 C3 H6 . . 108.5(15)
H5 C3 H6 . . 110(2)
C8 C4 C5 . . 117.48(19)
C8 C4 C3 . . 122.0(2)
C5 C4 C3 . . 120.5(2)
N1 C5 C4 . . 123.14(19)
N1 C5 H7 . . 115.2(15)
C4 C5 H7 . . 121.6(15)
N1 C6 C7 . . 122.1(2)
N1 C6 H8 . . 118.0(15)
C7 C6 H8 . . 119.9(14)
C8 C7 C6 . . 119.2(2)
C8 C7 H9 . . 120.2(17)
C6 C7 H9 . . 120.6(17)
C7 C8 C4 . . 119.8(2)
C7 C8 H10 . . 120.5(17)
C4 C8 H10 . . 119.7(17)

loop_
_geom_bond_atom_site_label_1
_geom_bond_atom_site_label_2
_geom_bond_site_symmetry_2
_geom_bond_distance
_geom_bond_publ_flag
Cu1 O1 3_756 1.9976(14) ?
Cu1 O1 . 1.9976(14) yes
Cu1 N1 4_665 2.0207(17) yes
Cu1 N1 2_646 2.0207(17) ?
Cu1 O3 . 2.4763(17) yes
O1 C1 . 1.264(2) ?
O2 C1 . 1.246(3) ?
O3 H1 . 0.95(3) ?
O3 H2 . 0.83(4) ?
N1 C6 . 1.337(3) ?
N1 C5 . 1.344(3) ?
N1 Cu1 2_656 2.0207(17) ?
C1 C2 . 1.523(3) ?
C2 C3 . 1.523(3) ?
C2 H3 . 1.01(3) ?
C2 H4 . 0.95(3) ?
C3 C4 . 1.510(3) ?
C3 H5 . 0.98(3) ?
C3 H6 . 0.98(3) ?
C4 C8 . 1.381(3) ?
C4 C5 . 1.391(3) ?
C5 H7 . 0.94(3) ?
C6 C7 . 1.380(3) ?
C6 H8 . 0.95(2) ?
C7 C8 . 1.379(3) ?
C7 H9 . 0.93(3) ?
C8 H10 . 0.95(3) ?

loop_
_geom_hbond_atom_site_label_D
_geom_hbond_atom_site_label_H
_geom_hbond_atom_site_label_A
_geom_hbond_site_symmetry_A
_geom_hbond_distance_DH
_geom_hbond_distance_HA
_geom_hbond_distance_DA
_geom_hbond_angle_DHA
_geom_hbond_publ_flag
O3 H1 O2 3_756 0.95(3) 1.80(3) 2.727(2) 164(3) yes
O3 H2 O2 4_666 0.83(4) 2.11(4) 2.936(2) 172(3) yes
